data_1546113
loop_
_publ_author_name
'Krause, Lennard'
'Niep\"otter, Benedikt'
'Sch\"urmann, Christian J.'
'Stalke, Dietmar'
'Herbst-Irmer, Regine'

_publ_section_title
;
 Validation of experimental charge-density refinement strategies: when do
 we overfit?
;
_journal_issue 4
_journal_name_full IUCrJ
_journal_page_first
;
;
_journal_paper_doi 10.1107/S2052252517005103
_journal_volume 4
_journal_year 2017
_chemical_formula_moiety 'C24 H18 B F10 N'
_chemical_formula_sum 'C24 H18 B F10 N'
_chemical_formula_weight 521.20
_space_group_crystal_system tetragonal
_space_group_IT_number 114
_space_group_name_Hall 'P -4 2n'
_space_group_name_H-M_alt 'P -4 21 c'
_symmetry_space_group_name_Hall 'P -4 2n'
_symmetry_space_group_name_H-M 'P -4 21 c'
_atom_sites_solution_hydrogens geom
_audit_creation_method SHELXL-2016/6
_cell_angle_alpha 90
_cell_angle_beta 90
_cell_angle_gamma 90
_cell_formula_units_Z 8
_cell_length_a 22.206(3)
_cell_length_b 22.206(3)
_cell_length_c 8.692(2)
_cell_measurement_reflns_used 8098
_cell_measurement_temperature 100(2)
_cell_measurement_theta_max 49.131
_cell_measurement_theta_min 2.5935
_cell_volume 4286.1(13)
_computing_cell_refinement 'SAINT V8.30C'
_computing_data_collection 'APEX2 v2012.2'
_computing_data_reduction 'SAINT V8.30C'
_computing_molecular_graphics 'XP Version 5.1'
_computing_publication_material 'XP Version 5.1'
_computing_structure_refinement 'SHELXL-2016/6 (Sheldrick, 2016)'
_computing_structure_solution 'SHELXT(G.M.Sheldrick,Acta Cryst.(2015)A71,3-8)'
_diffrn_ambient_temperature 100(2)
_diffrn_measured_fraction_theta_full 1.000
_diffrn_measured_fraction_theta_max 0.997
_diffrn_measurement_device_type 'Bruker Smart APEX II Ultra'
_diffrn_measurement_method 'omega scans'
_diffrn_radiation_type MoK\a
_diffrn_radiation_wavelength 0.71073
_diffrn_reflns_av_R_equivalents 0.0412
_diffrn_reflns_av_unetI/netI 0.0133
_diffrn_reflns_Laue_measured_fraction_full 1.000
_diffrn_reflns_Laue_measured_fraction_max 0.997
_diffrn_reflns_limit_h_max 47
_diffrn_reflns_limit_h_min -47
_diffrn_reflns_limit_k_max 46
_diffrn_reflns_limit_k_min -46
_diffrn_reflns_limit_l_max 18
_diffrn_reflns_limit_l_min -18
_diffrn_reflns_number 404587
_diffrn_reflns_point_group_measured_fraction_full 1.000
_diffrn_reflns_point_group_measured_fraction_max 0.996
_diffrn_reflns_theta_full 25.242
_diffrn_reflns_theta_max 49.187
_diffrn_reflns_theta_min 1.297
_diffrn_source 'BRUKER Rotating Anode'
_exptl_absorpt_coefficient_mu 0.155
_exptl_absorpt_correction_T_max 0.9705
_exptl_absorpt_correction_T_min 0.9279
_exptl_absorpt_correction_type multi-scan
_exptl_absorpt_process_details 'SADABS 2015/1'
_exptl_crystal_colour colorless
_exptl_crystal_density_diffrn 1.615
_exptl_crystal_description block
_exptl_crystal_F_000 2112
_exptl_crystal_size_max 0.100
_exptl_crystal_size_mid 0.090
_exptl_crystal_size_min 0.090
_refine_diff_density_max 0.508
_refine_diff_density_min -0.252
_refine_diff_density_rms 0.060
_refine_ls_abs_structure_details
;
 Flack x determined using 8376 quotients [(I+)-(I-)]/[(I+)+(I-)]
 (Parsons, Flack and Wagner, Acta Cryst. B69 (2013) 249-259).
;
_refine_ls_abs_structure_Flack -0.03(3)
_refine_ls_extinction_method none
_refine_ls_goodness_of_fit_ref 1.124
_refine_ls_hydrogen_treatment constr
_refine_ls_matrix_type full
_refine_ls_number_parameters 327
_refine_ls_number_reflns 21597
_refine_ls_number_restraints 0
_refine_ls_restrained_S_all 1.124
_refine_ls_R_factor_all 0.0371
_refine_ls_R_factor_gt 0.0298
_refine_ls_shift/su_max 0.001
_refine_ls_shift/su_mean 0.000
_refine_ls_structure_factor_coef Fsqd
_refine_ls_weighting_details 'w=1/[\s^2^(Fo^2^)+(0.0489P)^2^+0.0917P] where P=(Fo^2^+2Fc^2^)/3'
_refine_ls_weighting_scheme calc
_refine_ls_wR_factor_gt 0.0792
_refine_ls_wR_factor_ref 0.0835
_reflns_Friedel_coverage 0.864
_reflns_Friedel_fraction_full 1.000
_reflns_Friedel_fraction_max 0.994
_reflns_number_gt 19346
_reflns_number_total 21597
_reflns_threshold_expression 'I > 2\s(I)'
_cod_data_source_file lc5072.cif
_cod_data_source_block 1_shelx
_cod_original_cell_volume 4286.1(15)
_cod_database_code 1546113
_shelx_shelxl_version_number 2016/6
_shelx_space_group_comment
;
The symmetry employed for this shelxl refinement is uniquely defined
by the following loop, which should always be used as a source of
symmetry information in preference to the above space-group names.
They are only intended as comments.
;

loop_
_space_group_symop_operation_xyz
'x, y, z'
'-x, -y, z'
'y, -x, -z'
'-y, x, -z'
'-x+1/2, y+1/2, -z+1/2'
'x+1/2, -y+1/2, -z+1/2'
'-y+1/2, -x+1/2, z+1/2'
'y+1/2, x+1/2, z+1/2'

loop_
_atom_site_label
_atom_site_type_symbol
_atom_site_fract_x
_atom_site_fract_y
_atom_site_fract_z
_atom_site_U_iso_or_equiv
_atom_site_adp_type
_atom_site_occupancy
_atom_site_site_symmetry_order
_atom_site_calc_flag
_atom_site_refinement_flags_posn
_atom_site_refinement_flags_adp
N1 N 0.73830(2) 0.51095(2) 0.37910(5) 0.01034(5) Uani 1 1 d . .
B1 B 0.75169(3) 0.52441(3) 0.56972(7) 0.01079(7) Uani 1 1 d . .
C1 C 0.82116(2) 0.50713(3) 0.52843(6) 0.01245(7) Uani 1 1 d . .
H1A H 0.846977 0.542449 0.506464 0.015 Uiso 1 1 calc R U
H1B H 0.840401 0.480104 0.604519 0.015 Uiso 1 1 calc R U
C2 C 0.79872(2) 0.47494(2) 0.38502(6) 0.01141(6) Uani 1 1 d . .
H2 H 0.788807 0.432608 0.414986 0.014 Uiso 1 1 calc R U
C3 C 0.83693(3) 0.47216(2) 0.24174(6) 0.01284(7) Uani 1 1 d . .
C4 C 0.88063(3) 0.51575(3) 0.20902(8) 0.01630(8) Uani 1 1 d . .
H4 H 0.886656 0.548338 0.278129 0.020 Uiso 1 1 calc R U
C5 C 0.91536(3) 0.51172(4) 0.07596(9) 0.02081(11) Uani 1 1 d . .
H5 H 0.944715 0.541686 0.054466 0.025 Uiso 1 1 calc R U
C6 C 0.90720(4) 0.46384(4) -0.02584(8) 0.02268(12) Uani 1 1 d . .
H6 H 0.930487 0.461449 -0.117312 0.027 Uiso 1 1 calc R U
C7 C 0.86477(4) 0.41963(4) 0.00732(8) 0.02061(11) Uani 1 1 d . .
H7 H 0.859428 0.386647 -0.060950 0.025 Uiso 1 1 calc R U
C8 C 0.83011(3) 0.42363(3) 0.14046(7) 0.01619(8) Uani 1 1 d . .
H8 H 0.801502 0.393056 0.162823 0.019 Uiso 1 1 calc R U
C9 C 0.74312(3) 0.56601(2) 0.28002(6) 0.01298(7) Uani 1 1 d . .
H9A H 0.782759 0.584948 0.299476 0.016 Uiso 1 1 calc R U
H9B H 0.711842 0.594982 0.313336 0.016 Uiso 1 1 calc R U
C10 C 0.73660(3) 0.55650(3) 0.10712(7) 0.01851(9) Uani 1 1 d . .
H10A H 0.767876 0.528704 0.071275 0.028 Uiso 1 1 calc R U
H10B H 0.740905 0.595193 0.054031 0.028 Uiso 1 1 calc R U
H10C H 0.696818 0.539479 0.084903 0.028 Uiso 1 1 calc R U
C11 C 0.68641(3) 0.47198(3) 0.33416(7) 0.01371(7) Uani 1 1 d . .
H11A H 0.684582 0.437255 0.405426 0.016 Uiso 1 1 calc R U
H11B H 0.693848 0.455994 0.229554 0.016 Uiso 1 1 calc R U
C12 C 0.62563(3) 0.50366(3) 0.33529(9) 0.01928(10) Uani 1 1 d . .
H12A H 0.618016 0.520320 0.437863 0.029 Uiso 1 1 calc R U
H12B H 0.593895 0.474731 0.309272 0.029 Uiso 1 1 calc R U
H12C H 0.625845 0.536316 0.259457 0.029 Uiso 1 1 calc R U
C13 C 0.74496(2) 0.59298(2) 0.63759(6) 0.01058(6) Uani 1 1 d . .
C14 C 0.70447(2) 0.63917(2) 0.60470(6) 0.01176(6) Uani 1 1 d . .
C15 C 0.70615(3) 0.69567(2) 0.67317(7) 0.01316(7) Uani 1 1 d . .
C16 C 0.74840(3) 0.70805(3) 0.78583(6) 0.01430(7) Uani 1 1 d . .
C17 C 0.78845(3) 0.66311(3) 0.82659(6) 0.01367(7) Uani 1 1 d . .
C18 C 0.78640(2) 0.60791(2) 0.75232(6) 0.01192(6) Uani 1 1 d . .
C19 C 0.71483(2) 0.47761(2) 0.68230(6) 0.01201(6) Uani 1 1 d . .
C20 C 0.73789(3) 0.42301(3) 0.73780(6) 0.01451(7) Uani 1 1 d . .
C21 C 0.71089(4) 0.38950(3) 0.85408(7) 0.01773(9) Uani 1 1 d . .
C22 C 0.65755(4) 0.40895(3) 0.91887(7) 0.01869(10) Uani 1 1 d . .
C23 C 0.63125(3) 0.46129(3) 0.86467(8) 0.01780(9) Uani 1 1 d . .
C24 C 0.65998(3) 0.49360(3) 0.74971(7) 0.01412(7) Uani 1 1 d . .
F14 F 0.65961(2) 0.63126(2) 0.50179(5) 0.01574(6) Uani 1 1 d . .
F15 F 0.66653(2) 0.73833(2) 0.63231(6) 0.01857(7) Uani 1 1 d . .
F16 F 0.74989(3) 0.76149(2) 0.85550(6) 0.02063(8) Uani 1 1 d . .
F17 F 0.82815(2) 0.67254(2) 0.94020(5) 0.01959(7) Uani 1 1 d . .
F18 F 0.82690(2) 0.56711(2) 0.80126(5) 0.01659(6) Uani 1 1 d . .
F20 F 0.78896(2) 0.39950(2) 0.68118(6) 0.02022(8) Uani 1 1 d . .
F21 F 0.73641(3) 0.33875(2) 0.90582(6) 0.02569(10) Uani 1 1 d . .
F22 F 0.63184(3) 0.37764(3) 1.03277(6) 0.02743(11) Uani 1 1 d . .
F23 F 0.57935(3) 0.48065(3) 0.92432(8) 0.02757(11) Uani 1 1 d . .
F24 F 0.63130(2) 0.54419(2) 0.70519(6) 0.01877(7) Uani 1 1 d . .

loop_
_atom_site_aniso_label
_atom_site_aniso_U_11
_atom_site_aniso_U_22
_atom_site_aniso_U_33
_atom_site_aniso_U_23
_atom_site_aniso_U_13
_atom_site_aniso_U_12
N1 0.01126(12) 0.01008(12) 0.00968(12) -0.00035(10) -0.00024(10) -0.00041(10)
B1 0.01145(17) 0.01110(17) 0.00984(16) -0.00064(13) 0.00035(14) 0.00017(14)
C1 0.01123(15) 0.01451(17) 0.01161(15) -0.00137(13) -0.00017(12) 0.00100(13)
C2 0.01225(15) 0.01161(14) 0.01038(14) -0.00036(12) 0.00121(12) 0.00080(12)
C3 0.01379(16) 0.01329(16) 0.01143(15) 0.00001(13) 0.00237(13) 0.00195(13)
C4 0.01522(18) 0.0168(2) 0.01693(19) 0.00170(16) 0.00397(16) 0.00058(15)
C5 0.0185(2) 0.0231(3) 0.0209(2) 0.0057(2) 0.00828(19) 0.00345(19)
C6 0.0240(3) 0.0272(3) 0.0169(2) 0.0035(2) 0.0091(2) 0.0092(2)
C7 0.0257(3) 0.0221(2) 0.01401(19) -0.00206(17) 0.00478(19) 0.0077(2)
C8 0.0197(2) 0.01564(18) 0.01327(17) -0.00208(15) 0.00263(16) 0.00313(16)
C9 0.01595(18) 0.01171(15) 0.01130(15) 0.00127(12) 0.00033(13) 0.00062(13)
C10 0.0236(2) 0.0207(2) 0.01126(16) 0.00285(16) -0.00050(17) 0.00315(19)
C11 0.01416(17) 0.01282(16) 0.01416(17) -0.00216(14) -0.00148(14) -0.00193(13)
C12 0.01339(18) 0.0197(2) 0.0248(3) -0.0019(2) -0.00350(18) -0.00107(16)
C13 0.01096(14) 0.01078(14) 0.01000(13) -0.00109(11) 0.00058(11) -0.00056(11)
C14 0.01092(14) 0.01186(15) 0.01249(15) -0.00166(12) 0.00081(12) -0.00003(12)
C15 0.01326(16) 0.01108(15) 0.01513(17) -0.00174(13) 0.00316(14) 0.00036(13)
C16 0.01786(19) 0.01180(16) 0.01323(16) -0.00326(13) 0.00320(14) -0.00334(14)
C17 0.01571(18) 0.01447(17) 0.01082(15) -0.00223(13) 0.00012(13) -0.00424(14)
C18 0.01287(15) 0.01282(15) 0.01008(13) -0.00060(12) -0.00011(12) -0.00128(13)
C19 0.01407(16) 0.01169(15) 0.01026(14) -0.00018(12) 0.00112(12) -0.00047(13)
C20 0.0193(2) 0.01264(16) 0.01158(16) 0.00102(13) 0.00132(14) 0.00084(15)
C21 0.0271(3) 0.01345(17) 0.01267(17) 0.00189(14) 0.00128(17) -0.00213(18)
C22 0.0270(3) 0.0161(2) 0.01293(17) -0.00034(15) 0.00477(18) -0.00758(19)
C23 0.0194(2) 0.0168(2) 0.0172(2) -0.00230(16) 0.00663(17) -0.00554(17)
C24 0.01424(17) 0.01362(17) 0.01451(17) -0.00074(14) 0.00280(15) -0.00210(14)
F14 0.01232(12) 0.01725(14) 0.01764(14) -0.00331(12) -0.00322(11) 0.00206(11)
F15 0.01686(15) 0.01358(13) 0.02528(18) -0.00180(13) 0.00281(13) 0.00427(11)
F16 0.0295(2) 0.01278(13) 0.01956(16) -0.00655(12) 0.00330(15) -0.00394(14)
F17 0.02197(17) 0.02233(17) 0.01448(14) -0.00417(13) -0.00438(13) -0.00653(14)
F18 0.01769(14) 0.01813(15) 0.01394(12) -0.00059(11) -0.00438(11) 0.00282(12)
F20 0.02397(18) 0.01716(15) 0.01954(16) 0.00432(13) 0.00495(14) 0.00744(14)
F21 0.0408(3) 0.01606(16) 0.02022(18) 0.00721(14) 0.00136(19) 0.00214(17)
F22 0.0410(3) 0.0226(2) 0.01865(17) 0.00293(15) 0.01085(19) -0.0116(2)
F23 0.0237(2) 0.0260(2) 0.0330(3) -0.00224(19) 0.0171(2) -0.00421(17)
F24 0.01430(14) 0.01618(14) 0.02584(18) 0.00142(13) 0.00488(13) 0.00163(12)

loop_
_atom_type_symbol
_atom_type_description
_atom_type_scat_dispersion_real
_atom_type_scat_dispersion_imag
_atom_type_scat_source
C C 0.0033 0.0016 'International Tables Vol C Tables 4.2.6.8 and 6.1.1.4'
H H 0.0000 0.0000 'International Tables Vol C Tables 4.2.6.8 and 6.1.1.4'
B B 0.0013 0.0007 'International Tables Vol C Tables 4.2.6.8 and 6.1.1.4'
N N 0.0061 0.0033 'International Tables Vol C Tables 4.2.6.8 and 6.1.1.4'
F F 0.0171 0.0103 'International Tables Vol C Tables 4.2.6.8 and 6.1.1.4'

loop_
_geom_angle_atom_site_label_1
_geom_angle_atom_site_label_2
_geom_angle_atom_site_label_3
_geom_angle
C11 N1 C9 112.18(4)
C11 N1 C2 112.00(4)
C9 N1 C2 112.01(4)
C11 N1 B1 119.28(4)
C9 N1 B1 113.68(4)
C2 N1 B1 84.73(3)
C1 B1 C13 112.59(4)
C1 B1 C19 116.95(4)
C13 B1 C19 109.10(4)
C1 B1 N1 84.84(4)
C13 B1 N1 119.67(4)
C19 B1 N1 112.30(4)
C2 C1 B1 88.91(4)
C3 C2 C1 120.78(5)
C3 C2 N1 118.47(4)
C1 C2 N1 93.89(4)
C8 C3 C4 118.65(5)
C8 C3 C2 119.34(5)
C4 C3 C2 121.97(5)
C5 C4 C3 120.54(6)
C4 C5 C6 120.23(7)
C7 C6 C5 119.64(6)
C6 C7 C8 120.09(7)
C7 C8 C3 120.80(6)
N1 C9 C10 116.51(5)
N1 C11 C12 114.51(5)
C14 C13 C18 113.37(5)
C14 C13 B1 131.95(5)
C18 C13 B1 114.66(4)
F14 C14 C15 114.90(5)
F14 C14 C13 121.07(5)
C15 C14 C13 124.03(5)
F15 C15 C16 119.48(5)
F15 C15 C14 120.47(5)
C16 C15 C14 120.04(5)
F16 C16 C17 120.68(6)
F16 C16 C15 121.01(6)
C17 C16 C15 118.30(5)
F17 C17 C16 119.93(5)
F17 C17 C18 120.21(6)
C16 C17 C18 119.84(5)
F18 C18 C17 115.22(5)
F18 C18 C13 120.41(5)
C17 C18 C13 124.34(5)
C24 C19 C20 113.19(5)
C24 C19 B1 121.50(5)
C20 C19 B1 124.70(5)
F20 C20 C21 115.00(5)
F20 C20 C19 121.26(5)
C21 C20 C19 123.74(6)
F21 C21 C22 119.29(6)
F21 C21 C20 120.79(7)
C22 C21 C20 119.92(6)
F22 C22 C21 120.36(7)
F22 C22 C23 120.56(7)
C21 C22 C23 119.08(6)
F23 C23 C22 120.19(6)
F23 C23 C24 120.72(7)
C22 C23 C24 119.09(6)
F24 C24 C23 114.90(5)
F24 C24 C19 120.21(5)
C23 C24 C19 124.89(6)

loop_
_geom_bond_atom_site_label_1
_geom_bond_atom_site_label_2
_geom_bond_distance
N1 C11 1.4929(7)
N1 C9 1.4994(7)
N1 C2 1.5628(7)
N1 B1 1.7096(8)
B1 C1 1.6297(8)
B1 C13 1.6398(8)
B1 C19 1.6454(8)
C1 C2 1.5208(8)
C2 C3 1.5081(8)
C3 C8 1.3997(8)
C3 C4 1.3998(9)
C4 C5 1.3930(9)
C5 C6 1.3951(13)
C6 C7 1.3909(13)
C7 C8 1.3927(9)
C9 C10 1.5246(9)
C11 C12 1.5220(9)
C13 C14 1.3936(8)
C13 C18 1.3969(7)
C14 F14 1.3504(7)
C14 C15 1.3892(7)
C15 F15 1.3407(7)
C15 C16 1.3838(9)
C16 F16 1.3328(7)
C16 C17 1.3829(9)
C17 F17 1.3401(7)
C17 C18 1.3860(8)
C18 F18 1.3456(7)
C19 C24 1.3976(8)
C19 C20 1.4018(8)
C20 F20 1.3419(8)
C20 C21 1.3909(9)
C21 F21 1.3391(9)
C21 C22 1.3809(11)
C22 F22 1.3377(8)
C22 C23 1.3835(11)
C23 F23 1.3349(9)
C23 C24 1.3857(9)
C24 F24 1.3480(8)
